data_2022859
loop_
_publ_author_name
'Guseinov, Firudin I.'
'Ovsyannikov, Viacheslav O.'
'Sokolovskiy, Pavel V.'
'Sebyakin, Yurii L.'
'Samigullina, Aida I.'
'Akkurt, Mehmet'
'\,Celikesir, Sevim T\"urktekin'
'Bhattarai, Ajaya'

_publ_section_title
;
 Synthesis, crystal structure and Hirshfeld surface analysis of
 3-(4-fluorophenyl)-2-formyl-7-methylimidazo[1,2-a]pyridin-1-ium chloride
 monohydrate
;
_journal_coeditor_code JY2034
_journal_issue 10
_journal_name_full 'Acta Crystallographica Section E Crystallographic Communications'
_journal_paper_doi 10.1107/S2056989023007272
_journal_volume 79
_journal_year 2023
_chemical_formula_iupac 'C15 H12 F N2 O +, Cl -, H2 O'
_chemical_formula_moiety 'C15 H12 F N2 O +, Cl -, H2 O'
_chemical_formula_sum 'C15 H14 Cl F N2 O2'
_chemical_formula_weight 308.73
_chemical_name_systematic
;
3-(4-Fluorophenyl)-2-formyl-7-methylimidazo[1,2-<i>a</i>]pyridin-1-ium chloride
monohydrate
;
_space_group_crystal_system triclinic
_space_group_IT_number 2
_space_group_name_Hall '-P 1'
_space_group_name_H-M_alt 'P -1'
_atom_sites_solution_hydrogens mixed
_atom_sites_solution_primary dual
_atom_sites_solution_secondary difmap
_audit_creation_method
;
Olex2 1.3
(compiled 2019.09.11 svn.r3662 for OlexSys, GUI svn.r5938)
;
_cell_angle_alpha 74.0382(12)
_cell_angle_beta 73.7634(14)
_cell_angle_gamma 72.7034(13)
_cell_formula_units_Z 2
_cell_length_a 7.45681(13)
_cell_length_b 8.41737(10)
_cell_length_c 12.8928(2)
_cell_measurement_reflns_used 11896
_cell_measurement_temperature 100.0(3)
_cell_measurement_theta_max 77.3040
_cell_measurement_theta_min 3.6430
_cell_volume 725.40(2)
_computing_cell_refinement
;
CrysAlis PRO (Rigaku OD, 2023)
;
_computing_data_collection
;
CrysAlis PRO (Rigaku OD, 2023)
;
_computing_data_reduction
;
CrysAlis PRO (Rigaku OD, 2023)
;
_computing_molecular_graphics
;
ORTEP-3 for Windows (Farrugia, 2012)
;
_computing_publication_material
;
PLATON (Spek, 2020)
;
_computing_structure_refinement
;
SHELXL2019 (Sheldrick, 2015<i>b</i>)
;
_computing_structure_solution
;
SHELXT2019 (Sheldrick, 2015<i>a</i>)
;
_diffrn_ambient_temperature 100.0(3)
_diffrn_detector 'Hybrid Pixel Array Detector'
_diffrn_detector_area_resol_mean 10.0000
_diffrn_measured_fraction_theta_full 1.000
_diffrn_measured_fraction_theta_max 0.991
_diffrn_measurement_device 'four-circle diffractometer'
_diffrn_measurement_device_type 'Rigaku XtaLAB Synergy Dualflex diffractometer with a HyPix detector'
_diffrn_measurement_method '\w scans'
_diffrn_radiation_monochromator mirror
_diffrn_radiation_probe x-ray
_diffrn_radiation_type 'Cu K\a'
_diffrn_radiation_wavelength 1.54184
_diffrn_reflns_av_R_equivalents 0.0272
_diffrn_reflns_av_unetI/netI 0.0193
_diffrn_reflns_limit_h_max 9
_diffrn_reflns_limit_h_min -9
_diffrn_reflns_limit_k_max 9
_diffrn_reflns_limit_k_min -10
_diffrn_reflns_limit_l_max 16
_diffrn_reflns_limit_l_min -16
_diffrn_reflns_number 15845
_diffrn_reflns_theta_full 67.684
_diffrn_reflns_theta_max 77.870
_diffrn_reflns_theta_min 3.652
_diffrn_source 'micro-focus sealed X-ray tube'
_exptl_absorpt_coefficient_mu 2.495
_exptl_absorpt_correction_T_max 1.000
_exptl_absorpt_correction_T_min 0.404
_exptl_absorpt_correction_type gaussian
_exptl_absorpt_process_details
;
(CrysAlis PRO; Rigaku OD, 2023)
;
_exptl_crystal_colour colorless
_exptl_crystal_density_diffrn 1.413
_exptl_crystal_density_method 'not measured'
_exptl_crystal_description prism
_exptl_crystal_F_000 320
_exptl_crystal_size_max 0.33
_exptl_crystal_size_mid 0.19
_exptl_crystal_size_min 0.15
_refine_diff_density_max 0.336
_refine_diff_density_min -0.239
_refine_ls_extinction_method none
_refine_ls_goodness_of_fit_ref 1.028
_refine_ls_hydrogen_treatment mixed
_refine_ls_matrix_type full
_refine_ls_number_parameters 203
_refine_ls_number_reflns 3082
_refine_ls_number_restraints 0
_refine_ls_restrained_S_all 1.028
_refine_ls_R_factor_all 0.0338
_refine_ls_R_factor_gt 0.0334
_refine_ls_shift/su_max 0.001
_refine_ls_shift/su_mean 0.000
_refine_ls_structure_factor_coef Fsqd
_refine_ls_weighting_details 'w=1/[\s^2^(Fo^2^)+(0.0415P)^2^+0.4038P] where P=(Fo^2^+2Fc^2^)/3'
_refine_ls_weighting_scheme calc
_refine_ls_wR_factor_gt 0.0855
_refine_ls_wR_factor_ref 0.0858
_reflns_number_gt 3033
_reflns_number_total 3082
_reflns_threshold_expression 'I > 2\s(I)'
_cod_data_source_file jy2034sup1.cif
_cod_data_source_block I
_cod_database_code 2022859
_shelx_space_group_comment
;
The symmetry employed for this shelxl refinement is uniquely defined
by the following loop, which should always be used as a source of
symmetry information in preference to the above space-group names.
They are only intended as comments.
;
_shelx_estimated_absorpt_t_min 0.493
_shelx_estimated_absorpt_t_max 0.706

loop_
_space_group_symop_operation_xyz
'x, y, z'
'-x, -y, -z'

loop_
_atom_site_type_symbol
_atom_site_label
_atom_site_fract_x
_atom_site_fract_y
_atom_site_fract_z
_atom_site_U_iso_or_equiv
_atom_site_adp_type
_atom_site_calc_flag
_atom_site_occupancy
_atom_site_disorder_assembly
_atom_site_disorder_group
Cl Cl1 0.01542(4) 0.11097(4) 0.64700(3) 0.02403(11) Uani d 1 . .
F F1 0.56045(14) -0.35098(11) 1.02878(8) 0.0367(2) Uani d 1 . .
O O18 0.90723(15) 0.80467(12) 0.61002(9) 0.0241(2) Uani d 1 . .
N N4 0.37156(15) 0.27422(14) 0.62115(9) 0.0190(2) Uani d 1 . .
N N1 0.14182(17) 0.49767(15) 0.65794(10) 0.0215(2) Uani d 1 . .
C C8A 0.26290(18) 0.42655(16) 0.57537(11) 0.0196(3) Uani d 1 . .
C C11 0.37885(19) 0.08741(17) 0.81151(11) 0.0210(3) Uani d 1 . .
C C5 0.51012(19) 0.17210(16) 0.55569(12) 0.0214(3) Uani d 1 . .
H H5 0.586532 0.067821 0.587952 0.026 Uiso calc 1 . .
C C12 0.5714(2) 0.03302(17) 0.81846(11) 0.0233(3) Uani d 1 . .
H H12 0.660070 0.098082 0.773040 0.028 Uiso calc 1 . .
C C3 0.30886(19) 0.24618(17) 0.73582(11) 0.0208(3) Uani d 1 . .
C C7 0.4192(2) 0.37812(17) 0.39448(11) 0.0228(3) Uani d 1 . .
C C2 0.16899(19) 0.38788(17) 0.75689(11) 0.0217(3) Uani d 1 . .
C C8 0.28524(19) 0.48118(17) 0.46032(11) 0.0215(3) Uani d 1 . .
H H8 0.209704 0.586666 0.428855 0.026 Uiso calc 1 . .
C C14 0.5015(2) -0.20644(18) 0.95627(12) 0.0267(3) Uani d 1 . .
C C16 0.2482(2) -0.00887(19) 0.87709(12) 0.0271(3) Uani d 1 . .
H H16 0.117247 0.027457 0.871462 0.032 Uiso calc 1 . .
C C6 0.5351(2) 0.22342(17) 0.44449(12) 0.0232(3) Uani d 1 . .
H H6 0.631903 0.154967 0.398747 0.028 Uiso calc 1 . .
C C13 0.6343(2) -0.11584(18) 0.89146(12) 0.0256(3) Uani d 1 . .
H H13 0.765513 -0.154250 0.896619 0.031 Uiso calc 1 . .
C C17 0.4406(2) 0.4222(2) 0.27152(12) 0.0295(3) Uani d 1 . .
H H17A 0.374708 0.355153 0.250243 0.044 Uiso calc 1 . .
H H17B 0.577414 0.396555 0.235805 0.044 Uiso calc 1 . .
H H17C 0.383705 0.543651 0.248116 0.044 Uiso calc 1 . .
C C15 0.3103(2) -0.1578(2) 0.95051(12) 0.0303(3) Uani d 1 . .
H H15 0.223073 -0.224471 0.995677 0.036 Uiso calc 1 . .
C C9 0.0719(2) 0.4320(2) 0.86403(12) 0.0305(3) Uani d 1 . .
H H9 0.092957 0.349329 0.929217 0.037 Uiso calc 1 . .
H H18A 0.937(3) 0.887(3) 0.6243(19) 0.046(6) Uiso d 1 . .
H H18B 0.926(3) 0.830(3) 0.538(2) 0.045(6) Uiso d 1 . .
H H1 0.059(3) 0.602(3) 0.6466(17) 0.042(5) Uiso d 1 . .
O O10 -0.0336(2) 0.56891(18) 0.87279(11) 0.0572(4) Uani d 1 . .

loop_
_atom_site_aniso_label
_atom_site_aniso_U_11
_atom_site_aniso_U_22
_atom_site_aniso_U_33
_atom_site_aniso_U_12
_atom_site_aniso_U_13
_atom_site_aniso_U_23
Cl1 0.02505(17) 0.02388(17) 0.02491(17) -0.00803(12) -0.00593(12) -0.00495(12)
F1 0.0455(6) 0.0280(5) 0.0283(5) -0.0034(4) -0.0120(4) 0.0055(4)
O18 0.0284(5) 0.0197(5) 0.0241(5) -0.0053(4) -0.0058(4) -0.0045(4)
N4 0.0200(5) 0.0177(5) 0.0196(5) -0.0050(4) -0.0035(4) -0.0047(4)
N1 0.0221(5) 0.0188(5) 0.0217(6) -0.0011(4) -0.0052(4) -0.0050(4)
C8A 0.0195(6) 0.0174(6) 0.0228(6) -0.0051(5) -0.0046(5) -0.0048(5)
C11 0.0231(6) 0.0203(6) 0.0189(6) -0.0031(5) -0.0039(5) -0.0057(5)
C5 0.0201(6) 0.0178(6) 0.0265(7) -0.0047(5) -0.0032(5) -0.0068(5)
C12 0.0236(6) 0.0232(6) 0.0216(6) -0.0041(5) -0.0030(5) -0.0060(5)
C3 0.0214(6) 0.0215(6) 0.0205(6) -0.0060(5) -0.0045(5) -0.0048(5)
C7 0.0267(7) 0.0225(6) 0.0220(6) -0.0126(5) -0.0023(5) -0.0048(5)
C2 0.0218(6) 0.0223(6) 0.0202(6) -0.0044(5) -0.0047(5) -0.0036(5)
C8 0.0245(6) 0.0187(6) 0.0227(6) -0.0070(5) -0.0064(5) -0.0031(5)
C14 0.0356(8) 0.0216(7) 0.0194(6) -0.0015(6) -0.0077(6) -0.0026(5)
C16 0.0249(7) 0.0286(7) 0.0261(7) -0.0068(6) -0.0051(5) -0.0032(6)
C6 0.0242(6) 0.0218(6) 0.0247(7) -0.0073(5) -0.0006(5) -0.0094(5)
C13 0.0260(7) 0.0250(7) 0.0235(7) 0.0007(5) -0.0069(5) -0.0075(5)
C17 0.0375(8) 0.0301(7) 0.0219(7) -0.0135(6) -0.0021(6) -0.0054(6)
C15 0.0330(8) 0.0305(8) 0.0244(7) -0.0113(6) -0.0036(6) 0.0006(6)
C9 0.0306(7) 0.0321(8) 0.0227(7) 0.0010(6) -0.0039(6) -0.0073(6)
O10 0.0698(10) 0.0467(8) 0.0304(6) 0.0263(7) -0.0082(6) -0.0152(6)

loop_
_atom_type_symbol
_atom_type_description
_atom_type_scat_dispersion_real
_atom_type_scat_dispersion_imag
_atom_type_scat_source
C C 0.0181 0.0091 'International Tables Vol C Tables 4.2.6.8 and 6.1.1.4'
H H 0.0000 0.0000 'International Tables Vol C Tables 4.2.6.8 and 6.1.1.4'
Cl Cl 0.3639 0.7018 'International Tables Vol C Tables 4.2.6.8 and 6.1.1.4'
F F 0.0727 0.0534 'International Tables Vol C Tables 4.2.6.8 and 6.1.1.4'
N N 0.0311 0.0180 'International Tables Vol C Tables 4.2.6.8 and 6.1.1.4'
O O 0.0492 0.0322 'International Tables Vol C Tables 4.2.6.8 and 6.1.1.4'

loop_
_exptl_crystal_face_index_h
_exptl_crystal_face_index_k
_exptl_crystal_face_index_l
_exptl_crystal_face_perp_dist
-1 0 0 0.0693
1 0 0 0.0862
0 -1 -1 0.1082
0 1 1 0.0851
0 0 1 0.0923
0 0 -1 0.0612

loop_
_geom_angle_atom_site_label_1
_geom_angle_atom_site_label_2
_geom_angle_atom_site_label_3
_geom_angle_site_symmetry_1
_geom_angle_site_symmetry_3
_geom_angle
_geom_angle_publ_flag
H18A O18 H18B . . 103(2) ?
C8A N4 C5 . . 121.11(12) ?
C8A N4 C3 . . 108.76(11) ?
C5 N4 C3 . . 130.04(11) ?
C8A N1 C2 . . 108.37(11) ?
C8A N1 H1 . . 123.1(13) ?
C2 N1 H1 . . 128.5(13) ?
N4 C8A C8 . . 121.05(12) ?
N1 C8A N4 . . 108.00(11) ?
N1 C8A C8 . . 130.92(12) ?
C12 C11 C3 . . 121.05(12) ?
C12 C11 C16 . . 120.14(13) ?
C16 C11 C3 . . 118.81(12) ?
N4 C5 H5 . . 120.7 ?
C6 C5 N4 . . 118.69(12) ?
C6 C5 H5 . . 120.7 ?
C11 C12 H12 . . 119.9 ?
C13 C12 C11 . . 120.26(13) ?
C13 C12 H12 . . 119.9 ?
N4 C3 C11 . . 123.90(11) ?
C2 C3 N4 . . 105.71(11) ?
C2 C3 C11 . . 130.28(12) ?
C8 C7 C6 . . 119.34(13) ?
C8 C7 C17 . . 121.11(13) ?
C6 C7 C17 . . 119.51(13) ?
N1 C2 C9 . . 122.80(12) ?
C3 C2 N1 . . 109.06(12) ?
C3 C2 C9 . . 127.88(13) ?
C8A C8 H8 . . 120.9 ?
C7 C8 C8A . . 118.26(12) ?
C7 C8 H8 . . 120.9 ?
F1 C14 C13 . . 118.85(13) ?
F1 C14 C15 . . 118.03(13) ?
C13 C14 C15 . . 123.12(13) ?
C11 C16 H16 . . 120.1 ?
C15 C16 C11 . . 119.86(13) ?
C15 C16 H16 . . 120.1 ?
C5 C6 C7 . . 121.48(12) ?
C5 C6 H6 . . 119.3 ?
C7 C6 H6 . . 119.3 ?
C12 C13 H13 . . 120.9 ?
C14 C13 C12 . . 118.22(13) ?
C14 C13 H13 . . 120.9 ?
C7 C17 H17A . . 109.5 ?
C7 C17 H17B . . 109.5 ?
C7 C17 H17C . . 109.5 ?
H17A C17 H17B . . 109.5 ?
H17A C17 H17C . . 109.5 ?
H17B C17 H17C . . 109.5 ?
C14 C15 C16 . . 118.39(14) ?
C14 C15 H15 . . 120.8 ?
C16 C15 H15 . . 120.8 ?
C2 C9 H9 . . 118.8 ?
O10 C9 C2 . . 122.45(14) ?
O10 C9 H9 . . 118.8 ?

loop_
_geom_bond_atom_site_label_1
_geom_bond_atom_site_label_2
_geom_bond_site_symmetry_2
_geom_bond_distance
_geom_bond_publ_flag
F1 C14 . 1.3542(16) ?
O18 H18A . 0.86(2) ?
O18 H18B . 0.87(2) ?
N4 C8A . 1.3719(17) ?
N4 C5 . 1.3791(17) ?
N4 C3 . 1.3955(17) ?
N1 C8A . 1.3411(17) ?
N1 C2 . 1.3811(17) ?
N1 H1 . 0.92(2) ?
C8A C8 . 1.4042(19) ?
C11 C12 . 1.3920(19) ?
C11 C3 . 1.4709(18) ?
C11 C16 . 1.3973(19) ?
C5 H5 . 0.9500 ?
C5 C6 . 1.354(2) ?
C12 H12 . 0.9500 ?
C12 C13 . 1.387(2) ?
C3 C2 . 1.3654(19) ?
C7 C8 . 1.3734(19) ?
C7 C6 . 1.428(2) ?
C7 C17 . 1.4988(19) ?
C2 C9 . 1.4605(19) ?
C8 H8 . 0.9500 ?
C14 C13 . 1.377(2) ?
C14 C15 . 1.379(2) ?
C16 H16 . 0.9500 ?
C16 C15 . 1.389(2) ?
C6 H6 . 0.9500 ?
C13 H13 . 0.9500 ?
C17 H17A . 0.9800 ?
C17 H17B . 0.9800 ?
C17 H17C . 0.9800 ?
C15 H15 . 0.9500 ?
C9 H9 . 0.9500 ?
C9 O10 . 1.2011(19) ?

loop_
_geom_hbond_atom_site_label_D
_geom_hbond_atom_site_label_H
_geom_hbond_atom_site_label_A
_geom_hbond_site_symmetry_A
_geom_hbond_distance_DH
_geom_hbond_distance_HA
_geom_hbond_distance_DA
_geom_hbond_angle_DHA
_geom_hbond_publ_flag
N1 H1 O18 1_455 0.91(2) 1.77(2) 2.6754(16) 174(2) yes
O18 H18A Cl1 1_665 0.87(2) 2.24(2) 3.1070(11) 175(2) yes
O18 H18B Cl1 2_666 0.87(2) 2.24(2) 3.1142(11) 178.0(19) yes
C8 H8 Cl1 2_566 0.95 2.69 3.6431(15) 176.00 yes
C12 H12 Cl1 1_655 0.95 2.71 3.5610(16) 150.00 yes
C13 H13 O10 1_645 0.95 2.41 3.057(2) 125.00 yes

loop_
_geom_torsion_atom_site_label_1
_geom_torsion_atom_site_label_2
_geom_torsion_atom_site_label_3
_geom_torsion_atom_site_label_4
_geom_torsion_site_symmetry_1
_geom_torsion_site_symmetry_2
_geom_torsion_site_symmetry_3
_geom_torsion_site_symmetry_4
_geom_torsion
_geom_torsion_publ_flag
F1 C14 C13 C12 . . . . -179.27(12) ?
F1 C14 C15 C16 . . . . 179.42(13) ?
N4 C8A C8 C7 . . . . -0.07(19) ?
N4 C5 C6 C7 . . . . -1.2(2) ?
N4 C3 C2 N1 . . . . 1.89(15) ?
N4 C3 C2 C9 . . . . -172.39(14) ?
N1 C8A C8 C7 . . . . -177.93(13) ?
N1 C2 C9 O10 . . . . -2.3(3) ?
C8A N4 C5 C6 . . . . -1.22(18) ?
C8A N4 C3 C11 . . . . 173.45(12) ?
C8A N4 C3 C2 . . . . -3.04(14) ?
C8A N1 C2 C3 . . . . -0.05(15) ?
C8A N1 C2 C9 . . . . 174.58(13) ?
C11 C12 C13 C14 . . . . -0.2(2) ?
C11 C3 C2 N1 . . . . -174.29(13) ?
C11 C3 C2 C9 . . . . 11.4(2) ?
C11 C16 C15 C14 . . . . -0.1(2) ?
C5 N4 C8A N1 . . . . -179.80(11) ?
C5 N4 C8A C8 . . . . 1.90(18) ?
C5 N4 C3 C11 . . . . -3.3(2) ?
C5 N4 C3 C2 . . . . -179.83(13) ?
C12 C11 C3 N4 . . . . 62.54(18) ?
C12 C11 C3 C2 . . . . -121.88(16) ?
C12 C11 C16 C15 . . . . 1.0(2) ?
C3 N4 C8A N1 . . . . 3.08(14) ?
C3 N4 C8A C8 . . . . -175.22(12) ?
C3 N4 C5 C6 . . . . 175.22(12) ?
C3 C11 C12 C13 . . . . 179.08(12) ?
C3 C11 C16 C15 . . . . -178.93(13) ?
C3 C2 C9 O10 . . . . 171.26(17) ?
C2 N1 C8A N4 . . . . -1.87(15) ?
C2 N1 C8A C8 . . . . 176.21(13) ?
C8 C7 C6 C5 . . . . 3.0(2) ?
C16 C11 C12 C13 . . . . -0.8(2) ?
C16 C11 C3 N4 . . . . -117.56(15) ?
C16 C11 C3 C2 . . . . 58.0(2) ?
C6 C7 C8 C8A . . . . -2.29(19) ?
C13 C14 C15 C16 . . . . -1.0(2) ?
C17 C7 C8 C8A . . . . 175.47(12) ?
C17 C7 C6 C5 . . . . -174.78(13) ?
C15 C14 C13 C12 . . . . 1.2(2) ?

_cod_database_fobs_code 2022859
